data_4078004
loop_
_publ_author_name
'Townsend, Nell S.'
'Green, Michael'
'Russell, Christopher A.'

_publ_section_title
;
 Cationic Gold(I) Complexes of
 2,4,6-Tri-tert-butyl-1,3,5-triphosphabenzene
;
_journal_issue 7
_journal_name_full Organometallics
_journal_page_first 2543
_journal_paper_doi 10.1021/om201265n
_journal_volume 31
_journal_year 2012
_chemical_formula_moiety 'C35 H54 Au P4, F6 Sb, C H2 Cl2'
_chemical_formula_sum 'C36 H56 Au Cl2 F6 P4 Sb'
_chemical_formula_weight 1116.30
_chemical_name_systematic
; 
 ? 
;
_space_group_IT_number 2
_symmetry_cell_setting triclinic
_symmetry_space_group_name_Hall '-P 1'
_symmetry_space_group_name_H-M 'P -1'
_atom_sites_solution_hydrogens geom
_atom_sites_solution_primary direct
_atom_sites_solution_secondary difmap
_audit_creation_method SHELXL-97
_cell_angle_alpha 80.828(1)
_cell_angle_beta 87.791(1)
_cell_angle_gamma 64.854(1)
_cell_formula_units_Z 2
_cell_length_a 12.9395(3)
_cell_length_b 13.1635(3)
_cell_length_c 14.1076(4)
_cell_measurement_reflns_used 9940
_cell_measurement_temperature 100(2)
_cell_measurement_theta_max 27.47
_cell_measurement_theta_min 2.23
_cell_volume 2146.25(9)
_computing_cell_refinement 'Bruker SMART'
_computing_data_collection 'Bruker SMART'
_computing_data_reduction 'Bruker SAINT'
_computing_molecular_graphics 'Bruker SHELXTL'
_computing_publication_material 'Bruker SHELXTL'
_computing_structure_refinement 'SHELXL-97 (Sheldrick, 1997)'
_computing_structure_solution 'SHELXS-97 (Sheldrick, 1990)'
_diffrn_ambient_temperature 100(2)
_diffrn_measured_fraction_theta_full 0.998
_diffrn_measured_fraction_theta_max 0.998
_diffrn_measurement_device_type 'CCD area detector'
_diffrn_measurement_method 'phi and omega scans'
_diffrn_radiation_monochromator graphite
_diffrn_radiation_source 'fine-focus sealed tube'
_diffrn_radiation_type MoK\a
_diffrn_radiation_wavelength 0.71073
_diffrn_reflns_av_R_equivalents 0.0341
_diffrn_reflns_av_sigmaI/netI 0.0312
_diffrn_reflns_limit_h_max 16
_diffrn_reflns_limit_h_min -16
_diffrn_reflns_limit_k_max 17
_diffrn_reflns_limit_k_min -17
_diffrn_reflns_limit_l_max 18
_diffrn_reflns_limit_l_min -18
_diffrn_reflns_number 38033
_diffrn_reflns_theta_full 27.51
_diffrn_reflns_theta_max 27.51
_diffrn_reflns_theta_min 1.46
_exptl_absorpt_coefficient_mu 4.368
_exptl_absorpt_correction_T_max 0.7456
_exptl_absorpt_correction_T_min 0.5395
_exptl_absorpt_correction_type multi-scan
_exptl_absorpt_process_details SADABS-2008/1
_exptl_crystal_colour yellow
_exptl_crystal_density_diffrn 1.727
_exptl_crystal_density_method 'not measured'
_exptl_crystal_description needle
_exptl_crystal_F_000 1100
_exptl_crystal_size_max 0.5
_exptl_crystal_size_mid 0.1
_exptl_crystal_size_min 0.1
_refine_diff_density_max 3.088
_refine_diff_density_min -1.744
_refine_diff_density_rms 0.113
_refine_ls_extinction_method none
_refine_ls_goodness_of_fit_ref 1.026
_refine_ls_hydrogen_treatment constr
_refine_ls_matrix_type full
_refine_ls_number_parameters 466
_refine_ls_number_reflns 9846
_refine_ls_number_restraints 0
_refine_ls_restrained_S_all 1.026
_refine_ls_R_factor_all 0.0324
_refine_ls_R_factor_gt 0.0270
_refine_ls_shift/su_max 0.001
_refine_ls_shift/su_mean 0.000
_refine_ls_structure_factor_coef Fsqd
_refine_ls_weighting_details 'calc w=1/[\s^2^(Fo^2^)+(0.0276P)^2^+4.0770P] where P=(Fo^2^+2Fc^2^)/3'
_refine_ls_weighting_scheme calc
_refine_ls_wR_factor_gt 0.0609
_refine_ls_wR_factor_ref 0.0633
_reflns_number_gt 8867
_reflns_number_total 9846
_reflns_threshold_expression >2sigma(I)
_cod_data_source_file om201265n_si_001.cif
_cod_data_source_block 2
_cod_original_sg_symbol_H-M P-1
_cod_database_code 4078004

loop_
_symmetry_equiv_pos_as_xyz
'x, y, z'
'-x, -y, -z'

loop_
_atom_site_label
_atom_site_type_symbol
_atom_site_fract_x
_atom_site_fract_y
_atom_site_fract_z
_atom_site_U_iso_or_equiv
_atom_site_adp_type
_atom_site_occupancy
_atom_site_symmetry_multiplicity
_atom_site_calc_flag
_atom_site_refinement_flags
Au1 Au 0.841959(10) 0.236940(10) 0.305746(9) 0.01405(4) Uani 1 1 d .
Sb1 Sb 0.31454(2) 0.74759(2) 0.212214(18) 0.02388(6) Uani 1 1 d .
P4 P 0.98776(7) 0.27490(7) 0.35886(6) 0.01275(16) Uani 1 1 d .
P1 P 0.70037(7) 0.19005(7) 0.25990(6) 0.01521(16) Uani 1 1 d .
P3 P 0.61278(7) 0.09888(8) 0.10825(6) 0.01824(18) Uani 1 1 d .
C11 C 0.5618(3) 0.2536(3) 0.2968(2) 0.0165(6) Uani 1 1 d .
F5 F 0.2500(2) 0.8293(2) 0.31207(17) 0.0397(6) Uani 1 1 d .
F6 F 0.4613(2) 0.6987(2) 0.2655(2) 0.0449(7) Uani 1 1 d .
F4 F 0.3795(2) 0.6699(3) 0.1102(2) 0.0639(10) Uani 1 1 d .
C25 C 1.0958(3) 0.4196(3) 0.3127(2) 0.0159(6) Uani 1 1 d .
H25 H 1.1423 0.3761 0.3682 0.019 Uiso 1 1 calc R
C16 C 1.1228(3) 0.1418(3) 0.3580(2) 0.0160(6) Uani 1 1 d .
C1 C 0.7195(3) 0.1023(3) 0.1759(2) 0.0149(6) Uani 1 1 d .
C23 C 0.8591(3) 0.4436(3) 0.4620(3) 0.0231(7) Uani 1 1 d .
H23A H 0.8295 0.4684 0.5233 0.035 Uiso 1 1 calc R
H23B H 0.7963 0.4492 0.4217 0.035 Uiso 1 1 calc R
H23C H 0.8938 0.4922 0.4291 0.035 Uiso 1 1 calc R
C6 C 0.4809(3) 0.1998(3) 0.1363(2) 0.0158(6) Uani 1 1 d .
C20 C 0.9493(3) 0.3198(3) 0.4805(2) 0.0175(7) Uani 1 1 d .
C7 C 0.3811(3) 0.2120(3) 0.0711(2) 0.0203(7) Uani 1 1 d .
C24 C 1.0095(3) 0.3912(3) 0.2843(2) 0.0142(6) Uani 1 1 d .
C22 C 1.0504(3) 0.3097(3) 0.5406(2) 0.0229(7) Uani 1 1 d .
H22A H 1.0235 0.3345 0.6025 0.034 Uiso 1 1 calc R
H22B H 1.0850 0.3577 0.5062 0.034 Uiso 1 1 calc R
H22C H 1.1074 0.2304 0.5517 0.034 Uiso 1 1 calc R
C13 C 0.5734(3) 0.4015(3) 0.3889(3) 0.0239(8) Uani 1 1 d .
H13A H 0.5651 0.4252 0.4522 0.036 Uiso 1 1 calc R
H13B H 0.5223 0.4649 0.3419 0.036 Uiso 1 1 calc R
H13C H 0.6526 0.3788 0.3693 0.036 Uiso 1 1 calc R
C29 C 0.9423(3) 0.4556(3) 0.2016(2) 0.0171(6) Uani 1 1 d .
F2 F 0.1686(2) 0.7914(3) 0.1590(2) 0.0734(11) Uani 1 1 d .
C17 C 1.1267(3) 0.1134(3) 0.2558(2) 0.0194(7) Uani 1 1 d .
H17A H 1.1994 0.0490 0.2481 0.029 Uiso 1 1 calc R
H17B H 1.1197 0.1796 0.2088 0.029 Uiso 1 1 calc R
H17C H 1.0635 0.0936 0.2456 0.029 Uiso 1 1 calc R
C2 C 0.8442(3) 0.0176(3) 0.1577(2) 0.0175(7) Uani 1 1 d .
C5 C 0.8466(3) -0.0703(3) 0.0959(3) 0.0249(8) Uani 1 1 d .
H5A H 0.8122 -0.0310 0.0322 0.037 Uiso 1 1 calc R
H5B H 0.8033 -0.1113 0.1270 0.037 Uiso 1 1 calc R
H5C H 0.9259 -0.1244 0.0892 0.037 Uiso 1 1 calc R
C4 C 0.9086(3) 0.0824(3) 0.1035(3) 0.0213(7) Uani 1 1 d .
H4A H 0.9061 0.1413 0.1394 0.032 Uiso 1 1 calc R
H4B H 0.8726 0.1179 0.0397 0.032 Uiso 1 1 calc R
H4C H 0.9883 0.0294 0.0969 0.032 Uiso 1 1 calc R
F3 F 0.3043(2) 0.6208(2) 0.2815(3) 0.0622(9) Uani 1 1 d .
C27 C 1.0469(3) 0.5735(3) 0.1825(3) 0.0263(8) Uani 1 1 d .
H27 H 1.0577 0.6364 0.1484 0.032 Uiso 1 1 calc R
F1 F 0.3240(3) 0.8772(3) 0.1440(3) 0.0823(13) Uani 1 1 d .
C12 C 0.5422(3) 0.3005(3) 0.3939(2) 0.0184(7) Uani 1 1 d .
C34 C 0.7799(3) 0.3749(3) 0.0328(3) 0.0261(8) Uani 1 1 d .
H34 H 0.7944 0.3379 -0.0221 0.031 Uiso 1 1 calc R
C3 C 0.9064(3) -0.0495(3) 0.2540(3) 0.0217(7) Uani 1 1 d .
H3A H 0.9819 -0.1073 0.2418 0.032 Uiso 1 1 calc R
H3B H 0.8617 -0.0866 0.2893 0.032 Uiso 1 1 calc R
H3C H 0.9151 0.0025 0.2921 0.032 Uiso 1 1 calc R
C18 C 1.1121(3) 0.0464(3) 0.4304(3) 0.0214(7) Uani 1 1 d .
H18A H 1.0373 0.0467 0.4213 0.032 Uiso 1 1 calc R
H18B H 1.1200 0.0587 0.4959 0.032 Uiso 1 1 calc R
H18C H 1.1724 -0.0271 0.4200 0.032 Uiso 1 1 calc R
C35 C 0.8689(3) 0.3821(3) 0.0793(3) 0.0236(7) Uani 1 1 d .
H35 H 0.9441 0.3492 0.0563 0.028 Uiso 1 1 calc R
C28 C 0.9634(3) 0.5464(3) 0.1524(3) 0.0273(8) Uani 1 1 d .
H28 H 0.9182 0.5904 0.0965 0.033 Uiso 1 1 calc R
C30 C 0.8488(3) 0.4369(3) 0.1590(2) 0.0182(7) Uani 1 1 d .
C9 C 0.3651(3) 0.1014(3) 0.0943(3) 0.0280(8) Uani 1 1 d .
H9A H 0.3007 0.1079 0.0556 0.042 Uiso 1 1 calc R
H9B H 0.3497 0.0884 0.1627 0.042 Uiso 1 1 calc R
H9C H 0.4348 0.0376 0.0795 0.042 Uiso 1 1 calc R
C32 C 0.6490(3) 0.4766(3) 0.1452(3) 0.0262(8) Uani 1 1 d .
H32 H 0.5735 0.5089 0.1679 0.031 Uiso 1 1 calc R
C31 C 0.7371(3) 0.4851(3) 0.1914(3) 0.0228(7) Uani 1 1 d .
H31 H 0.7215 0.5239 0.2452 0.027 Uiso 1 1 calc R
C10 C 0.2679(3) 0.3123(3) 0.0865(3) 0.0271(8) Uani 1 1 d .
H10A H 0.2776 0.3831 0.0735 0.041 Uiso 1 1 calc R
H10B H 0.2454 0.3010 0.1530 0.041 Uiso 1 1 calc R
H10C H 0.2086 0.3168 0.0427 0.041 Uiso 1 1 calc R
C15 C 0.4171(3) 0.3407(4) 0.4236(3) 0.0269(8) Uani 1 1 d .
H15A H 0.4092 0.3654 0.4865 0.040 Uiso 1 1 calc R
H15B H 0.3945 0.2780 0.4274 0.040 Uiso 1 1 calc R
H15C H 0.3680 0.4043 0.3758 0.040 Uiso 1 1 calc R
C19 C 1.2351(3) 0.1492(3) 0.3796(3) 0.0224(7) Uani 1 1 d .
H19A H 1.2313 0.1735 0.4423 0.034 Uiso 1 1 calc R
H19B H 1.2462 0.2042 0.3297 0.034 Uiso 1 1 calc R
H19C H 1.2992 0.0743 0.3807 0.034 Uiso 1 1 calc R
C33 C 0.6704(3) 0.4214(3) 0.0664(3) 0.0253(8) Uani 1 1 d .
H33 H 0.6100 0.4153 0.0353 0.030 Uiso 1 1 calc R
C8 C 0.4097(3) 0.2288(4) -0.0352(3) 0.0319(9) Uani 1 1 d .
H8A H 0.3453 0.2379 -0.0754 0.048 Uiso 1 1 calc R
H8B H 0.4779 0.1623 -0.0481 0.048 Uiso 1 1 calc R
H8C H 0.4242 0.2968 -0.0499 0.048 Uiso 1 1 calc R
C14 C 0.6151(3) 0.2039(3) 0.4733(3) 0.0239(8) Uani 1 1 d .
H14A H 0.6962 0.1797 0.4594 0.036 Uiso 1 1 calc R
H14B H 0.5953 0.1395 0.4755 0.036 Uiso 1 1 calc R
H14C H 0.6002 0.2310 0.5354 0.036 Uiso 1 1 calc R
C21 C 0.8943(3) 0.2477(3) 0.5382(2) 0.0221(7) Uani 1 1 d .
H21A H 0.9493 0.1677 0.5483 0.033 Uiso 1 1 calc R
H21B H 0.8267 0.2564 0.5026 0.033 Uiso 1 1 calc R
H21C H 0.8716 0.2731 0.6004 0.033 Uiso 1 1 calc R
C26 C 1.1151(3) 0.5087(3) 0.2625(2) 0.0182(7) Uani 1 1 d .
H26 H 1.1746 0.5253 0.2828 0.022 Uiso 1 1 calc R
P2 P 0.44105(7) 0.27115(8) 0.23438(6) 0.01824(17) Uani 1 1 d .
Cl1 Cl 0.27906(10) 0.25615(10) 0.70132(10) 0.0476(3) Uani 1 1 d .
Cl2 Cl 0.42622(11) 0.05042(10) 0.62493(9) 0.0448(3) Uani 1 1 d .
C36 C 0.4177(4) 0.1489(4) 0.6994(4) 0.0404(11) Uani 1 1 d .
H36A H 0.4430 0.1084 0.7656 0.048 Uiso 1 1 calc R
H36B H 0.4702 0.1839 0.6763 0.048 Uiso 1 1 calc R

loop_
_atom_site_aniso_label
_atom_site_aniso_U_11
_atom_site_aniso_U_22
_atom_site_aniso_U_33
_atom_site_aniso_U_23
_atom_site_aniso_U_13
_atom_site_aniso_U_12
Au1 0.01211(6) 0.01525(6) 0.01720(7) -0.00520(4) -0.00013(4) -0.00716(5)
Sb1 0.02013(12) 0.02873(13) 0.02384(13) -0.01205(10) 0.00291(10) -0.00886(10)
P4 0.0126(4) 0.0129(4) 0.0140(4) -0.0018(3) -0.0006(3) -0.0066(3)
P1 0.0130(4) 0.0163(4) 0.0179(4) -0.0056(3) -0.0002(3) -0.0067(3)
P3 0.0148(4) 0.0211(4) 0.0205(4) -0.0082(3) -0.0016(3) -0.0074(3)
C11 0.0160(16) 0.0144(15) 0.0189(16) -0.0035(13) -0.0005(13) -0.0057(13)
F5 0.0568(16) 0.0359(13) 0.0308(13) -0.0160(11) 0.0129(12) -0.0211(12)
F6 0.0320(13) 0.0575(17) 0.0553(17) -0.0189(14) -0.0103(12) -0.0242(13)
F4 0.0283(14) 0.099(3) 0.0613(19) -0.0580(19) 0.0036(13) -0.0084(15)
C25 0.0174(16) 0.0162(15) 0.0164(16) -0.0019(12) -0.0029(13) -0.0092(13)
C16 0.0112(15) 0.0155(15) 0.0206(17) -0.0026(13) -0.0010(13) -0.0050(12)
C1 0.0138(15) 0.0159(15) 0.0171(16) -0.0046(12) 0.0005(12) -0.0075(13)
C23 0.0276(19) 0.0201(17) 0.0217(18) -0.0085(14) 0.0040(15) -0.0087(15)
C6 0.0157(16) 0.0172(15) 0.0159(16) -0.0017(12) 0.0004(12) -0.0087(13)
C20 0.0220(17) 0.0191(16) 0.0152(16) -0.0064(13) 0.0014(13) -0.0110(14)
C7 0.0165(16) 0.0263(18) 0.0179(17) -0.0046(14) -0.0022(13) -0.0082(14)
C24 0.0162(15) 0.0124(14) 0.0165(15) -0.0037(12) 0.0018(12) -0.0081(12)
C22 0.0275(19) 0.0307(19) 0.0167(17) -0.0077(14) 0.0003(14) -0.0168(16)
C13 0.0224(18) 0.0209(17) 0.030(2) -0.0135(15) 0.0042(15) -0.0077(15)
C29 0.0162(16) 0.0169(16) 0.0184(16) -0.0029(13) -0.0017(13) -0.0069(13)
F2 0.0199(13) 0.107(3) 0.070(2) -0.048(2) -0.0091(13) 0.0078(15)
C17 0.0155(16) 0.0201(17) 0.0235(18) -0.0075(14) 0.0037(13) -0.0073(13)
C2 0.0135(15) 0.0191(16) 0.0193(16) -0.0063(13) -0.0008(13) -0.0050(13)
C5 0.0170(17) 0.0242(18) 0.034(2) -0.0141(16) 0.0018(15) -0.0058(14)
C4 0.0193(17) 0.0265(18) 0.0202(17) -0.0064(14) 0.0035(14) -0.0110(15)
F3 0.0494(17) 0.0260(14) 0.115(3) -0.0056(15) 0.0140(17) -0.0229(13)
C27 0.034(2) 0.0257(19) 0.0244(19) 0.0037(15) -0.0012(16) -0.0206(17)
F1 0.100(3) 0.0450(18) 0.076(2) 0.0126(16) 0.057(2) -0.0179(18)
C12 0.0148(16) 0.0225(17) 0.0198(17) -0.0088(14) 0.0015(13) -0.0080(14)
C34 0.029(2) 0.029(2) 0.0231(19) -0.0056(15) -0.0058(15) -0.0144(16)
C3 0.0181(17) 0.0197(17) 0.0231(18) -0.0042(14) -0.0031(14) -0.0036(14)
C18 0.0203(17) 0.0150(16) 0.0259(19) 0.0014(14) -0.0001(14) -0.0062(14)
C35 0.0230(18) 0.0273(19) 0.0209(18) -0.0035(15) -0.0023(14) -0.0111(15)
C28 0.034(2) 0.0254(19) 0.0234(19) 0.0083(15) -0.0104(16) -0.0167(17)
C30 0.0188(16) 0.0168(16) 0.0185(16) 0.0031(13) -0.0071(13) -0.0085(13)
C9 0.0212(18) 0.034(2) 0.034(2) -0.0097(17) -0.0027(16) -0.0149(16)
C32 0.0204(18) 0.0261(19) 0.030(2) -0.0012(16) -0.0037(15) -0.0087(15)
C31 0.0241(18) 0.0210(17) 0.0212(18) -0.0031(14) -0.0041(14) -0.0074(15)
C10 0.0187(18) 0.032(2) 0.0248(19) -0.0059(16) -0.0089(15) -0.0040(16)
C15 0.0181(18) 0.039(2) 0.0235(19) -0.0148(16) 0.0052(15) -0.0097(16)
C19 0.0169(17) 0.0232(18) 0.0265(19) -0.0013(15) -0.0042(14) -0.0084(14)
C33 0.0248(19) 0.0259(19) 0.0265(19) 0.0032(15) -0.0103(15) -0.0136(16)
C8 0.0223(19) 0.046(2) 0.0204(19) -0.0011(17) -0.0048(15) -0.0091(18)
C14 0.0222(18) 0.0277(19) 0.0202(18) -0.0053(15) -0.0002(14) -0.0084(15)
C21 0.0272(19) 0.0286(19) 0.0179(17) -0.0059(14) 0.0048(14) -0.0184(16)
C26 0.0188(16) 0.0184(16) 0.0227(17) -0.0072(13) 0.0030(14) -0.0118(14)
P2 0.0128(4) 0.0223(4) 0.0195(4) -0.0060(3) -0.0006(3) -0.0063(3)
Cl1 0.0414(6) 0.0371(6) 0.0627(8) -0.0121(5) -0.0171(6) -0.0121(5)
Cl2 0.0506(7) 0.0402(6) 0.0494(7) -0.0124(5) 0.0003(5) -0.0229(5)
C36 0.033(2) 0.035(2) 0.052(3) -0.008(2) -0.016(2) -0.0123(19)

loop_
_atom_type_symbol
_atom_type_description
_atom_type_scat_dispersion_real
_atom_type_scat_dispersion_imag
_atom_type_scat_source
C C 0.0033 0.0016 'International Tables Vol C Tables 4.2.6.8 and 6.1.1.4'
H H 0.0000 0.0000 'International Tables Vol C Tables 4.2.6.8 and 6.1.1.4'
F F 0.0171 0.0103 'International Tables Vol C Tables 4.2.6.8 and 6.1.1.4'
P P 0.1023 0.0942 'International Tables Vol C Tables 4.2.6.8 and 6.1.1.4'
Sb Sb -0.5866 1.5461 'International Tables Vol C Tables 4.2.6.8 and 6.1.1.4'
Au Au -2.0133 8.8022 'International Tables Vol C Tables 4.2.6.8 and 6.1.1.4'
Cl Cl 0.1484 0.1585 'International Tables Vol C Tables 4.2.6.8 and 6.1.1.4'

loop_
_geom_angle_atom_site_label_1
_geom_angle_atom_site_label_2
_geom_angle_atom_site_label_3
_geom_angle
P1 Au1 P4 176.66(3)
F3 Sb1 F5 90.34(13)
F3 Sb1 F4 91.46(16)
F5 Sb1 F4 178.20(14)
F3 Sb1 F1 178.95(16)
F5 Sb1 F1 88.62(13)
F4 Sb1 F1 89.59(16)
F3 Sb1 F6 89.76(13)
F5 Sb1 F6 90.97(12)
F4 Sb1 F6 88.99(12)
F1 Sb1 F6 90.16(16)
F3 Sb1 F2 88.61(17)
F5 Sb1 F2 90.09(12)
F4 Sb1 F2 90.00(12)
F1 Sb1 F2 91.49(19)
F6 Sb1 F2 178.06(15)
C24 P4 C16 107.43(14)
C24 P4 C20 105.72(14)
C16 P4 C20 114.75(15)
C24 P4 Au1 115.36(11)
C16 P4 Au1 106.20(10)
C20 P4 Au1 107.67(11)
C1 P1 C11 114.35(16)
C1 P1 Au1 123.07(11)
C11 P1 Au1 122.16(12)
C1 P3 C6 109.60(16)
C12 C11 P1 117.9(2)
C12 C11 P2 116.6(2)
P1 C11 P2 125.5(2)
C26 C25 C24 122.1(3)
C26 C25 H25 118.9
C24 C25 H25 118.9
C18 C16 C17 109.1(3)
C18 C16 C19 109.2(3)
C17 C16 C19 108.5(3)
C18 C16 P4 108.2(2)
C17 C16 P4 105.1(2)
C19 C16 P4 116.5(2)
C2 C1 P1 118.0(2)
C2 C1 P3 116.0(2)
P1 C1 P3 126.01(19)
C20 C23 H23A 109.5
C20 C23 H23B 109.5
H23A C23 H23B 109.5
C20 C23 H23C 109.5
H23A C23 H23C 109.5
H23B C23 H23C 109.5
C7 C6 P2 115.5(2)
C7 C6 P3 113.2(2)
P2 C6 P3 130.5(2)
C22 C20 C21 108.1(3)
C22 C20 C23 110.4(3)
C21 C20 C23 108.0(3)
C22 C20 P4 114.5(2)
C21 C20 P4 109.5(2)
C23 C20 P4 106.2(2)
C8 C7 C10 108.0(3)
C8 C7 C9 108.8(3)
C10 C7 C9 108.7(3)
C8 C7 C6 110.5(3)
C10 C7 C6 113.0(3)
C9 C7 C6 107.8(3)
C29 C24 C25 118.2(3)
C29 C24 P4 123.3(2)
C25 C24 P4 118.4(2)
C20 C22 H22A 109.5
C20 C22 H22B 109.5
H22A C22 H22B 109.5
C20 C22 H22C 109.5
H22A C22 H22C 109.5
H22B C22 H22C 109.5
C12 C13 H13A 109.5
C12 C13 H13B 109.5
H13A C13 H13B 109.5
C12 C13 H13C 109.5
H13A C13 H13C 109.5
H13B C13 H13C 109.5
C24 C29 C28 118.3(3)
C24 C29 C30 126.0(3)
C28 C29 C30 115.6(3)
C16 C17 H17A 109.5
C16 C17 H17B 109.5
H17A C17 H17B 109.5
C16 C17 H17C 109.5
H17A C17 H17C 109.5
H17B C17 H17C 109.5
C4 C2 C3 110.6(3)
C4 C2 C5 107.1(3)
C3 C2 C5 107.0(3)
C4 C2 C1 110.1(3)
C3 C2 C1 109.9(3)
C5 C2 C1 112.0(3)
C2 C5 H5A 109.5
C2 C5 H5B 109.5
H5A C5 H5B 109.5
C2 C5 H5C 109.5
H5A C5 H5C 109.5
H5B C5 H5C 109.5
C2 C4 H4A 109.5
C2 C4 H4B 109.5
H4A C4 H4B 109.5
C2 C4 H4C 109.5
H4A C4 H4C 109.5
H4B C4 H4C 109.5
C28 C27 C26 119.6(3)
C28 C27 H27 120.2
C26 C27 H27 120.2
C13 C12 C14 110.0(3)
C13 C12 C15 107.5(3)
C14 C12 C15 106.9(3)
C13 C12 C11 111.8(3)
C14 C12 C11 108.6(3)
C15 C12 C11 111.9(3)
C33 C34 C35 120.0(4)
C33 C34 H34 120.0
C35 C34 H34 120.0
C2 C3 H3A 109.5
C2 C3 H3B 109.5
H3A C3 H3B 109.5
C2 C3 H3C 109.5
H3A C3 H3C 109.5
H3B C3 H3C 109.5
C16 C18 H18A 109.5
C16 C18 H18B 109.5
H18A C18 H18B 109.5
C16 C18 H18C 109.5
H18A C18 H18C 109.5
H18B C18 H18C 109.5
C30 C35 C34 120.6(3)
C30 C35 H35 119.7
C34 C35 H35 119.7
C27 C28 C29 122.3(3)
C27 C28 H28 118.8
C29 C28 H28 118.8
C35 C30 C31 118.6(3)
C35 C30 C29 120.1(3)
C31 C30 C29 120.9(3)
C7 C9 H9A 109.5
C7 C9 H9B 109.5
H9A C9 H9B 109.5
C7 C9 H9C 109.5
H9A C9 H9C 109.5
H9B C9 H9C 109.5
C33 C32 C31 120.3(4)
C33 C32 H32 119.9
C31 C32 H32 119.9
C32 C31 C30 120.4(3)
C32 C31 H31 119.8
C30 C31 H31 119.8
C7 C10 H10A 109.5
C7 C10 H10B 109.5
H10A C10 H10B 109.5
C7 C10 H10C 109.5
H10A C10 H10C 109.5
H10B C10 H10C 109.5
C12 C15 H15A 109.5
C12 C15 H15B 109.5
H15A C15 H15B 109.5
C12 C15 H15C 109.5
H15A C15 H15C 109.5
H15B C15 H15C 109.5
C16 C19 H19A 109.5
C16 C19 H19B 109.5
H19A C19 H19B 109.5
C16 C19 H19C 109.5
H19A C19 H19C 109.5
H19B C19 H19C 109.5
C32 C33 C34 120.0(3)
C32 C33 H33 120.0
C34 C33 H33 120.0
C7 C8 H8A 109.5
C7 C8 H8B 109.5
H8A C8 H8B 109.5
C7 C8 H8C 109.5
H8A C8 H8C 109.5
H8B C8 H8C 109.5
C12 C14 H14A 109.5
C12 C14 H14B 109.5
H14A C14 H14B 109.5
C12 C14 H14C 109.5
H14A C14 H14C 109.5
H14B C14 H14C 109.5
C20 C21 H21A 109.5
C20 C21 H21B 109.5
H21A C21 H21B 109.5
C20 C21 H21C 109.5
H21A C21 H21C 109.5
H21B C21 H21C 109.5
C25 C26 C27 119.3(3)
C25 C26 H26 120.3
C27 C26 H26 120.3
C11 P2 C6 109.72(16)
Cl1 C36 Cl2 112.3(2)
Cl1 C36 H36A 109.1
Cl2 C36 H36A 109.1
Cl1 C36 H36B 109.1
Cl2 C36 H36B 109.1
H36A C36 H36B 107.9

loop_
_geom_bond_atom_site_label_1
_geom_bond_atom_site_label_2
_geom_bond_distance
Au1 P1 2.3100(8)
Au1 P4 2.3238(8)
Sb1 F3 1.848(3)
Sb1 F5 1.862(2)
Sb1 F4 1.862(3)
Sb1 F1 1.870(3)
Sb1 F6 1.872(2)
Sb1 F2 1.873(3)
P4 C24 1.832(3)
P4 C16 1.878(3)
P4 C20 1.884(3)
P1 C1 1.723(3)
P1 C11 1.725(3)
P3 C1 1.729(3)
P3 C6 1.738(3)
C11 C12 1.561(5)
C11 P2 1.733(3)
C25 C26 1.382(4)
C25 C24 1.410(4)
C25 H25 0.9500
C16 C18 1.539(4)
C16 C17 1.539(5)
C16 C19 1.541(4)
C1 C2 1.563(4)
C23 C20 1.536(5)
C23 H23A 0.9800
C23 H23B 0.9800
C23 H23C 0.9800
C6 C7 1.552(5)
C6 P2 1.735(3)
C20 C22 1.533(5)
C20 C21 1.533(5)
C7 C8 1.534(5)
C7 C10 1.536(5)
C7 C9 1.539(5)
C24 C29 1.404(5)
C22 H22A 0.9800
C22 H22B 0.9800
C22 H22C 0.9800
C13 C12 1.536(5)
C13 H13A 0.9800
C13 H13B 0.9800
C13 H13C 0.9800
C29 C28 1.407(5)
C29 C30 1.497(5)
C17 H17A 0.9800
C17 H17B 0.9800
C17 H17C 0.9800
C2 C4 1.534(5)
C2 C3 1.539(5)
C2 C5 1.547(5)
C5 H5A 0.9800
C5 H5B 0.9800
C5 H5C 0.9800
C4 H4A 0.9800
C4 H4B 0.9800
C4 H4C 0.9800
C27 C28 1.374(5)
C27 C26 1.383(5)
C27 H27 0.9500
C12 C14 1.538(5)
C12 C15 1.539(5)
C34 C33 1.382(5)
C34 C35 1.392(5)
C34 H34 0.9500
C3 H3A 0.9800
C3 H3B 0.9800
C3 H3C 0.9800
C18 H18A 0.9800
C18 H18B 0.9800
C18 H18C 0.9800
C35 C30 1.390(5)
C35 H35 0.9500
C28 H28 0.9500
C30 C31 1.401(5)
C9 H9A 0.9800
C9 H9B 0.9800
C9 H9C 0.9800
C32 C33 1.379(5)
C32 C31 1.388(5)
C32 H32 0.9500
C31 H31 0.9500
C10 H10A 0.9800
C10 H10B 0.9800
C10 H10C 0.9800
C15 H15A 0.9800
C15 H15B 0.9800
C15 H15C 0.9800
C19 H19A 0.9800
C19 H19B 0.9800
C19 H19C 0.9800
C33 H33 0.9500
C8 H8A 0.9800
C8 H8B 0.9800
C8 H8C 0.9800
C14 H14A 0.9800
C14 H14B 0.9800
C14 H14C 0.9800
C21 H21A 0.9800
C21 H21B 0.9800
C21 H21C 0.9800
C26 H26 0.9500
Cl1 C36 1.752(5)
Cl2 C36 1.761(5)
C36 H36A 0.9900
C36 H36B 0.9900

loop_
_geom_torsion_atom_site_label_1
_geom_torsion_atom_site_label_2
_geom_torsion_atom_site_label_3
_geom_torsion_atom_site_label_4
_geom_torsion
P1 Au1 P4 C24 173.3(5)
P1 Au1 P4 C16 54.4(5)
P1 Au1 P4 C20 -68.9(5)
P4 Au1 P1 C1 -90.0(5)
P4 Au1 P1 C11 97.8(5)
C1 P1 C11 C12 160.1(2)
Au1 P1 C11 C12 -27.1(3)
C1 P1 C11 P2 -20.4(3)
Au1 P1 C11 P2 152.42(16)
C24 P4 C16 C18 172.8(2)
C20 P4 C16 C18 55.6(3)
Au1 P4 C16 C18 -63.2(2)
C24 P4 C16 C17 -70.7(2)
C20 P4 C16 C17 172.1(2)
Au1 P4 C16 C17 53.3(2)
C24 P4 C16 C19 49.4(3)
C20 P4 C16 C19 -67.8(3)
Au1 P4 C16 C19 173.3(2)
C11 P1 C1 C2 -164.5(2)
Au1 P1 C1 C2 22.7(3)
C11 P1 C1 P3 15.7(3)
Au1 P1 C1 P3 -157.01(15)
C6 P3 C1 C2 -178.9(2)
C6 P3 C1 P1 0.8(3)
C1 P3 C6 C7 173.7(2)
C1 P3 C6 P2 -17.4(3)
C24 P4 C20 C22 -75.7(3)
C16 P4 C20 C22 42.5(3)
Au1 P4 C20 C22 160.5(2)
C24 P4 C20 C21 162.7(2)
C16 P4 C20 C21 -79.1(3)
Au1 P4 C20 C21 38.9(3)
C24 P4 C20 C23 46.3(3)
C16 P4 C20 C23 164.5(2)
Au1 P4 C20 C23 -77.5(2)
P2 C6 C7 C8 138.5(3)
P3 C6 C7 C8 -50.9(4)
P2 C6 C7 C10 17.4(4)
P3 C6 C7 C10 -172.0(3)
P2 C6 C7 C9 -102.8(3)
P3 C6 C7 C9 67.9(3)
C26 C25 C24 C29 0.6(5)
C26 C25 C24 P4 -177.6(3)
C16 P4 C24 C29 119.5(3)
C20 P4 C24 C29 -117.6(3)
Au1 P4 C24 C29 1.3(3)
C16 P4 C24 C25 -62.4(3)
C20 P4 C24 C25 60.6(3)
Au1 P4 C24 C25 179.4(2)
C25 C24 C29 C28 -1.1(5)
P4 C24 C29 C28 177.1(3)
C25 C24 C29 C30 178.5(3)
P4 C24 C29 C30 -3.3(5)
P1 C1 C2 C4 -71.8(3)
P3 C1 C2 C4 107.9(3)
P1 C1 C2 C3 50.3(3)
P3 C1 C2 C3 -129.9(3)
P1 C1 C2 C5 169.1(2)
P3 C1 C2 C5 -11.1(4)
P1 C11 C12 C13 66.6(3)
P2 C11 C12 C13 -112.9(3)
P1 C11 C12 C14 -54.9(3)
P2 C11 C12 C14 125.6(3)
P1 C11 C12 C15 -172.8(3)
P2 C11 C12 C15 7.7(4)
C33 C34 C35 C30 -0.7(6)
C26 C27 C28 C29 1.5(6)
C24 C29 C28 C27 0.1(6)
C30 C29 C28 C27 -179.6(4)
C34 C35 C30 C31 -0.3(5)
C34 C35 C30 C29 -173.1(3)
C24 C29 C30 C35 -101.3(4)
C28 C29 C30 C35 78.3(4)
C24 C29 C30 C31 86.1(4)
C28 C29 C30 C31 -94.3(4)
C33 C32 C31 C30 -0.6(6)
C35 C30 C31 C32 0.9(5)
C29 C30 C31 C32 173.7(3)
C31 C32 C33 C34 -0.4(6)
C35 C34 C33 C32 1.0(6)
C24 C25 C26 C27 0.9(5)
C28 C27 C26 C25 -1.9(6)
C12 C11 P2 C6 -173.2(2)
P1 C11 P2 C6 7.3(3)
C7 C6 P2 C11 -177.7(2)
P3 C6 P2 C11 13.6(3)
